data_7120546
loop_
_publ_author_name
'Pike, Jack A.'
'Walton, James William'

_publ_section_title
;
 Nucleophilic Trifluoromethylation of Electron-Deficient Arenes
;
_journal_name_full 'Chem. Commun.'
_journal_paper_doi 10.1039/C7CC05415G
_journal_year 2017
_chemical_formula_moiety 'C11 H10 N O2 Ru, F6 P'
_chemical_formula_sum 'C11 H10 F6 N O2 P Ru'
_chemical_formula_weight 434.24
_chemical_name_systematic
;
 ? 
;
_space_group_crystal_system monoclinic
_space_group_IT_number 14
_space_group_name_Hall '-P 2yn'
_space_group_name_H-M_alt 'P 1 21/n 1'
_symmetry_space_group_name_Hall '-P 2yn'
_symmetry_space_group_name_H-M 'P 1 21/n 1'
_atom_sites_solution_hydrogens geom
_atom_sites_solution_primary direct
_atom_sites_solution_secondary difmap
_audit_creation_date 2016-02-26
_audit_creation_method
;
Olex2 1.2-beta
(compiled 2016.02.19 svn.r3266 for OlexSys, GUI svn.r5155)
;
_audit_update_record
;
2017-04-27 deposited with the CCDC.
2017-08-11 downloaded from the CCDC.
;
_cell_angle_alpha 90.00
_cell_angle_beta 91.5709(18)
_cell_angle_gamma 90.00
_cell_formula_units_Z 4
_cell_length_a 8.17160(16)
_cell_length_b 12.4722(2)
_cell_length_c 13.2874(3)
_cell_measurement_reflns_used 7382
_cell_measurement_temperature 120.0
_cell_measurement_theta_max 32.7780
_cell_measurement_theta_min 2.2250
_cell_volume 1353.71(5)
_computing_cell_refinement
;
CrysAlisPro, Agilent Technologies,
Version 1.171.37.35h (release 09-02-2015 CrysAlis171 .NET)
(compiled Feb  9 2015,16:26:32)
;
_computing_data_collection
;
CrysAlisPro, Agilent Technologies,
Version 1.171.37.35h (release 09-02-2015 CrysAlis171 .NET)
(compiled Feb  9 2015,16:26:32)
;
_computing_data_reduction
;
CrysAlisPro, Agilent Technologies,
Version 1.171.37.35h (release 09-02-2015 CrysAlis171 .NET)
(compiled Feb  9 2015,16:26:32)
;
_computing_molecular_graphics 'Olex2 (Dolomanov et al., 2009)'
_computing_publication_material 'Olex2 (Dolomanov et al., 2009)'
_computing_structure_refinement 'XL (Sheldrick, 2008)'
_computing_structure_solution 'XS (Sheldrick, 2008)'
_diffrn_ambient_temperature 120.0
_diffrn_detector 'CCD plate'
_diffrn_detector_area_resol_mean 16.1511
_diffrn_detector_type Sapphire3
_diffrn_measured_fraction_theta_full 1.000
_diffrn_measured_fraction_theta_max 1.000
_diffrn_measurement_details
;
#__ type_ start__ end____ width___ exp.time_
  1 omega    4.00   68.00   1.0000    4.0000
omega____ theta____ kappa____ phi______ frames
    -       28.9587   77.0000   90.0000 64

#__ type_ start__ end____ width___ exp.time_
  2 omega    2.00   93.00   1.0000    4.0000
omega____ theta____ kappa____ phi______ frames
    -       28.9587   77.0000    0.0000 91

#__ type_ start__ end____ width___ exp.time_
  3 omega    6.00   71.00   1.0000    4.0000
omega____ theta____ kappa____ phi______ frames
    -       28.9587 -100.0000 -180.0000 65

#__ type_ start__ end____ width___ exp.time_
  4 omega  -26.00  101.00   1.0000    4.0000
omega____ theta____ kappa____ phi______ frames
    -       28.9587    0.0000 -150.0000 127

#__ type_ start__ end____ width___ exp.time_
  5 omega  -41.00   59.00   1.0000    4.0000
omega____ theta____ kappa____ phi______ frames
    -       28.9587  -77.0000 -120.0000 100

#__ type_ start__ end____ width___ exp.time_
  6 omega   35.00  105.00   1.0000    4.0000
omega____ theta____ kappa____ phi______ frames
    -       28.9587  178.0000  150.0000 70

#__ type_ start__ end____ width___ exp.time_
  7 omega  -40.00   32.00   1.0000    4.0000
omega____ theta____ kappa____ phi______ frames
    -       28.9587  -57.0000  120.0000 72

#__ type_ start__ end____ width___ exp.time_
  8 omega    9.00   98.00   1.0000    4.0000
omega____ theta____ kappa____ phi______ frames
    -       28.9587   57.0000  -90.0000 89
;
_diffrn_measurement_device 'four-circle diffractometer'
_diffrn_measurement_device_type 'Xcalibur, Sapphire3'
_diffrn_measurement_method '\w scans'
_diffrn_orient_matrix_UB_11 -0.0687882000
_diffrn_orient_matrix_UB_12 -0.0222013000
_diffrn_orient_matrix_UB_13 -0.0262110000
_diffrn_orient_matrix_UB_21 -0.0205896000
_diffrn_orient_matrix_UB_22 0.0514692000
_diffrn_orient_matrix_UB_23 -0.0191633000
_diffrn_orient_matrix_UB_31 0.0488303000
_diffrn_orient_matrix_UB_32 -0.0095541000
_diffrn_orient_matrix_UB_33 -0.0424057000
_diffrn_radiation_monochromator graphite
_diffrn_radiation_probe x-ray
_diffrn_radiation_type MoK\a
_diffrn_radiation_wavelength 0.71073
_diffrn_reflns_av_R_equivalents 0.0336
_diffrn_reflns_av_unetI/netI 0.0243
_diffrn_reflns_limit_h_max 11
_diffrn_reflns_limit_h_min -11
_diffrn_reflns_limit_k_max 17
_diffrn_reflns_limit_k_min -17
_diffrn_reflns_limit_l_max 18
_diffrn_reflns_limit_l_min -18
_diffrn_reflns_number 20965
_diffrn_reflns_theta_full 30.00
_diffrn_reflns_theta_max 30.00
_diffrn_reflns_theta_min 2.24
_diffrn_source 'Enhance (Mo) X-ray Source'
_exptl_absorpt_coefficient_mu 1.352
_exptl_absorpt_correction_T_max 0.776
_exptl_absorpt_correction_T_min 0.679
_exptl_absorpt_correction_type analytical
_exptl_absorpt_process_details
;
CrysAlisPro, Agilent Technologies,
Version 1.171.37.35h (release 09-02-2015 CrysAlis171 .NET)
(compiled Feb  9 2015,16:26:32)
Analytical numeric absorption correction using a multifaceted crystal
model based on expressions derived by R.C. Clark & J.S. Reid.
(Clark, R. C. & Reid, J. S. (1995). Acta Cryst. A51, 887-897)
Empirical absorption correction using spherical harmonics,
 implemented in SCALE3 ABSPACK scaling algorithm.
;
_exptl_crystal_colour 'dull light colourless'
_exptl_crystal_colour_lustre dull
_exptl_crystal_colour_modifier light
_exptl_crystal_colour_primary colourless
_exptl_crystal_density_diffrn 2.131
_exptl_crystal_density_method 'not measured'
_exptl_crystal_description plank
_exptl_crystal_F_000 848
_exptl_crystal_size_max 0.38
_exptl_crystal_size_mid 0.31
_exptl_crystal_size_min 0.23
_refine_diff_density_max 1.289
_refine_diff_density_min -0.946
_refine_diff_density_rms 0.115
_refine_ls_extinction_method none
_refine_ls_goodness_of_fit_ref 1.073
_refine_ls_hydrogen_treatment constr
_refine_ls_matrix_type full
_refine_ls_number_parameters 199
_refine_ls_number_reflns 3953
_refine_ls_number_restraints 0
_refine_ls_restrained_S_all 1.073
_refine_ls_R_factor_all 0.0447
_refine_ls_R_factor_gt 0.0368
_refine_ls_shift/su_max 0.001
_refine_ls_shift/su_mean 0.000
_refine_ls_structure_factor_coef Fsqd
_refine_ls_weighting_details 'calc w=1/[\s^2^(Fo^2^)+(0.0530P)^2^+1.8590P] where P=(Fo^2^+2Fc^2^)/3'
_refine_ls_weighting_scheme calc
_refine_ls_wR_factor_gt 0.0975
_refine_ls_wR_factor_ref 0.1033
_reflns_number_gt 3392
_reflns_number_total 3953
_reflns_threshold_expression >2sigma(I)
_cod_data_source_file c7cc05415g2.cif
_cod_data_source_block 2_16srv082
_cod_original_cell_volume 1353.72(5)
_cod_database_code 7120546
_chemical_oxdiff_formula 'C11 H10 N1 O2 P1 F6 Ru1'
_reflns_odcompleteness_completeness 99.96
_reflns_odcompleteness_iscentric 1
_reflns_odcompleteness_theta 31.44
_olex2_refinement_description
;
1. Fixed Uiso
 At 1.2 times of:
  All C(H) groups
2.a Aromatic/amide H refined with riding coordinates:
 C1(H1), C2(H2), C3(H3), C4(H4), C5(H5), C7(H7), C8(H8), C9(H9), C10(H10),
 C11(H11)
;

loop_
_space_group_symop_id
_space_group_symop_operation_xyz
1 'x, y, z'
2 '-x+1/2, y+1/2, -z+1/2'
3 '-x, -y, -z'
4 'x-1/2, -y-1/2, z-1/2'

loop_
_atom_site_label
_atom_site_type_symbol
_atom_site_fract_x
_atom_site_fract_y
_atom_site_fract_z
_atom_site_U_iso_or_equiv
_atom_site_adp_type
_atom_site_occupancy
_atom_site_calc_flag
_atom_site_refinement_flags_posn
Ru1 Ru 0.75263(3) 0.242558(17) 0.576022(16) 0.02123(9) Uani 1 d .
O1 O 0.3811(4) 0.3174(2) 0.3762(2) 0.0490(7) Uani 1 d .
O2 O 0.3499(3) 0.1633(2) 0.44688(19) 0.0416(6) Uani 1 d .
N1 N 0.4051(3) 0.2538(2) 0.4451(2) 0.0314(6) Uani 1 d .
C1 C 1.0075(4) 0.1957(3) 0.6029(3) 0.0398(8) Uani 1 d .
H1 H 1.0765 0.2260 0.6541 0.048 Uiso 1 calc R
C2 C 0.9871(4) 0.2346(3) 0.5034(3) 0.0349(7) Uani 1 d .
H2 H 1.0391 0.2958 0.4763 0.042 Uiso 1 calc R
C3 C 0.8751(4) 0.1661(3) 0.4511(3) 0.0319(6) Uani 1 d .
H3 H 0.8398 0.1729 0.3827 0.038 Uiso 1 calc R
C4 C 0.8255(4) 0.0857(3) 0.5193(3) 0.0348(7) Uani 1 d .
H4 H 0.7504 0.0293 0.5047 0.042 Uiso 1 calc R
C5 C 0.9077(5) 0.1042(3) 0.6131(3) 0.0411(8) Uani 1 d .
H5 H 0.8974 0.0624 0.6724 0.049 Uiso 1 calc R
C6 C 0.5044(3) 0.2917(3) 0.5333(2) 0.0272(6) Uani 1 d .
C7 C 0.6060(4) 0.3818(2) 0.5215(2) 0.0272(6) Uani 1 d .
H7 H 0.6081 0.4193 0.4592 0.033 Uiso 1 calc R
C8 C 0.7046(4) 0.4149(2) 0.6045(2) 0.0289(6) Uani 1 d .
H8 H 0.7743 0.4755 0.5986 0.035 Uiso 1 calc R
C9 C 0.7001(4) 0.3579(3) 0.6971(2) 0.0290(6) Uani 1 d .
H9 H 0.7677 0.3799 0.7526 0.035 Uiso 1 calc R
C10 C 0.5954(4) 0.2686(3) 0.7068(2) 0.0312(6) Uani 1 d .
H10 H 0.5919 0.2315 0.7691 0.037 Uiso 1 calc R
C11 C 0.4958(4) 0.2341(3) 0.6241(3) 0.0306(6) Uani 1 d .
H11 H 0.4253 0.1740 0.6297 0.037 Uiso 1 calc R
P1 P 0.16832(11) 0.49912(7) 0.71361(7) 0.03310(19) Uani 1 d .
F1 F 0.1941(3) 0.62290(17) 0.68546(17) 0.0463(5) Uani 1 d .
F2 F 0.3574(3) 0.4770(2) 0.6969(2) 0.0570(6) Uani 1 d .
F3 F 0.1273(4) 0.4706(2) 0.59940(17) 0.0587(7) Uani 1 d .
F4 F -0.0199(3) 0.5250(2) 0.7329(2) 0.0566(6) Uani 1 d .
F5 F 0.2116(3) 0.52838(17) 0.82972(16) 0.0420(5) Uani 1 d .
F6 F 0.1397(4) 0.37847(19) 0.7474(2) 0.0620(7) Uani 1 d .

loop_
_atom_site_aniso_label
_atom_site_aniso_U_11
_atom_site_aniso_U_22
_atom_site_aniso_U_33
_atom_site_aniso_U_23
_atom_site_aniso_U_13
_atom_site_aniso_U_12
Ru1 0.01813(13) 0.02363(13) 0.02185(13) -0.00119(8) -0.00119(8) 0.00201(7)
O1 0.0521(16) 0.0564(17) 0.0371(14) 0.0052(12) -0.0214(12) 0.0021(13)
O2 0.0382(13) 0.0497(15) 0.0365(13) -0.0055(11) -0.0049(10) -0.0093(11)
N1 0.0213(12) 0.0421(16) 0.0306(14) -0.0025(11) -0.0047(10) 0.0027(10)
C1 0.0265(16) 0.0428(19) 0.049(2) -0.0159(16) -0.0104(14) 0.0152(14)
C2 0.0212(14) 0.0341(16) 0.050(2) -0.0099(14) 0.0084(14) 0.0027(12)
C3 0.0301(15) 0.0336(16) 0.0320(16) -0.0080(12) 0.0033(12) 0.0075(12)
C4 0.0378(17) 0.0243(14) 0.0423(18) -0.0062(13) 0.0017(14) 0.0053(12)
C5 0.050(2) 0.0324(17) 0.0404(19) 0.0009(14) -0.0050(16) 0.0188(15)
C6 0.0188(13) 0.0362(15) 0.0267(14) -0.0044(12) -0.0021(11) 0.0046(11)
C7 0.0255(14) 0.0266(14) 0.0296(15) 0.0005(11) -0.0004(11) 0.0087(11)
C8 0.0257(14) 0.0254(14) 0.0355(16) -0.0038(12) -0.0017(12) 0.0052(11)
C9 0.0249(14) 0.0350(15) 0.0270(14) -0.0089(12) -0.0021(11) 0.0058(12)
C10 0.0247(14) 0.0454(18) 0.0237(14) -0.0030(12) 0.0024(11) 0.0005(13)
C11 0.0205(14) 0.0417(17) 0.0298(16) 0.0009(12) 0.0030(12) -0.0001(12)
P1 0.0345(4) 0.0299(4) 0.0346(4) 0.0041(3) -0.0041(3) -0.0006(3)
F1 0.0609(14) 0.0345(11) 0.0439(12) 0.0071(9) 0.0067(10) 0.0008(10)
F2 0.0435(13) 0.0605(15) 0.0668(17) -0.0121(13) -0.0004(12) 0.0140(11)
F3 0.0807(19) 0.0605(16) 0.0341(12) -0.0080(11) -0.0124(12) -0.0088(14)
F4 0.0351(12) 0.0715(17) 0.0627(16) -0.0091(13) -0.0099(11) -0.0054(11)
F5 0.0532(13) 0.0380(11) 0.0343(11) 0.0001(8) -0.0080(9) 0.0009(10)
F6 0.094(2) 0.0322(12) 0.0588(15) 0.0074(10) -0.0206(14) -0.0164(12)

loop_
_atom_type_symbol
_atom_type_description
_atom_type_scat_dispersion_real
_atom_type_scat_dispersion_imag
_atom_type_scat_source
C C 0.0033 0.0016 'International Tables Vol C Tables 4.2.6.8 and 6.1.1.4'
H H 0.0000 0.0000 'International Tables Vol C Tables 4.2.6.8 and 6.1.1.4'
F F 0.0171 0.0103 'International Tables Vol C Tables 4.2.6.8 and 6.1.1.4'
N N 0.0061 0.0033 'International Tables Vol C Tables 4.2.6.8 and 6.1.1.4'
O O 0.0106 0.0060 'International Tables Vol C Tables 4.2.6.8 and 6.1.1.4'
P P 0.1023 0.0942 'International Tables Vol C Tables 4.2.6.8 and 6.1.1.4'
Ru Ru -1.2594 0.8363 'International Tables Vol C Tables 4.2.6.8 and 6.1.1.4'

loop_
_exptl_crystal_face_index_h
_exptl_crystal_face_index_k
_exptl_crystal_face_index_l
_exptl_crystal_face_perp_dist
_exptl_oxdiff_crystal_face_indexfrac_h
_exptl_oxdiff_crystal_face_indexfrac_k
_exptl_oxdiff_crystal_face_indexfrac_l
_exptl_oxdiff_crystal_face_x
_exptl_oxdiff_crystal_face_y
_exptl_oxdiff_crystal_face_z
0 0 -1 0.1430 -0.0000 0.0000 -1.0000 0.0262 0.0192 0.0424
0 0 1 0.1620 0.0000 -0.0000 1.0000 -0.0262 -0.0192 -0.0424
-1 0 1 0.1423 -1.0000 -0.0000 1.0000 0.0426 0.0014 -0.0912
1 0 -1 0.1423 1.0000 0.0000 -1.0000 -0.0426 -0.0014 0.0912
0 1 -1 0.1524 -0.0000 1.0000 -1.0000 0.0040 0.0706 0.0329
0 -1 1 0.1524 0.0000 -1.0000 1.0000 -0.0040 -0.0706 -0.0329
0 1 0 0.1213 -0.0000 1.0000 -0.0000 -0.0222 0.0515 -0.0096
0 -1 0 0.1213 0.0000 -1.0000 0.0000 0.0222 -0.0515 0.0096
1 0 1 0.1803 1.0000 -0.0000 1.0000 -0.0950 -0.0398 0.0064
-1 0 -1 0.1803 -1.0000 0.0000 -1.0000 0.0950 0.0398 -0.0064
0 1 1 0.1161 -0.0000 1.0000 1.0000 -0.0484 0.0323 -0.0520
0 -1 -1 0.1161 0.0000 -1.0000 -1.0000 0.0484 -0.0323 0.0520

loop_
_geom_angle_atom_site_label_1
_geom_angle_atom_site_label_2
_geom_angle_atom_site_label_3
_geom_angle
C1 Ru1 C4 63.20(13)
C1 Ru1 C5 37.66(15)
C1 Ru1 C7 140.04(14)
C1 Ru1 C8 113.79(13)
C1 Ru1 C9 104.98(12)
C1 Ru1 C10 118.83(13)
C1 Ru1 C11 148.01(15)
C2 Ru1 C1 37.90(15)
C2 Ru1 C3 38.07(13)
C2 Ru1 C4 63.49(13)
C2 Ru1 C5 63.35(15)
C2 Ru1 C6 136.35(14)
C2 Ru1 C7 111.44(13)
C2 Ru1 C8 106.39(12)
C2 Ru1 C9 123.02(13)
C2 Ru1 C10 153.38(14)
C2 Ru1 C11 168.99(14)
C3 Ru1 C1 63.39(13)
C3 Ru1 C4 37.93(13)
C3 Ru1 C5 63.38(14)
C3 Ru1 C7 110.38(12)
C3 Ru1 C8 129.79(13)
C3 Ru1 C9 160.27(13)
C3 Ru1 C10 161.82(13)
C3 Ru1 C11 131.10(13)
C4 Ru1 C5 37.85(13)
C4 Ru1 C7 137.53(12)
C4 Ru1 C8 167.71(13)
C4 Ru1 C9 153.43(13)
C4 Ru1 C10 124.86(13)
C4 Ru1 C11 109.05(13)
C5 Ru1 C7 173.71(13)
C5 Ru1 C8 145.99(13)
C5 Ru1 C9 118.17(13)
C5 Ru1 C10 106.48(14)
C5 Ru1 C11 116.45(14)
C6 Ru1 C1 174.21(13)
C6 Ru1 C3 111.60(12)
C6 Ru1 C4 115.00(13)
C6 Ru1 C5 144.04(14)
C6 Ru1 C7 37.33(12)
C6 Ru1 C8 66.69(12)
C6 Ru1 C9 78.95(11)
C6 Ru1 C10 66.87(12)
C6 Ru1 C11 37.36(12)
C8 Ru1 C7 37.03(11)
C9 Ru1 C7 67.32(12)
C9 Ru1 C8 37.47(12)
C9 Ru1 C10 37.25(12)
C9 Ru1 C11 67.43(12)
C10 Ru1 C7 79.75(12)
C10 Ru1 C8 67.35(13)
C10 Ru1 C11 37.34(12)
C11 Ru1 C7 67.91(12)
C11 Ru1 C8 79.84(12)
O1 N1 C6 117.2(3)
O2 N1 O1 124.3(3)
O2 N1 C6 118.4(3)
Ru1 C1 H1 123.8
C2 C1 Ru1 70.56(19)
C2 C1 H1 125.9
C5 C1 Ru1 71.40(19)
C5 C1 H1 125.9
C5 C1 C2 108.3(3)
Ru1 C2 H2 122.8
C1 C2 Ru1 71.5(2)
C1 C2 H2 126.0
C1 C2 C3 108.0(3)
C3 C2 Ru1 71.36(18)
C3 C2 H2 126.0
Ru1 C3 H3 123.7
C2 C3 Ru1 70.57(18)
C2 C3 H3 126.1
C4 C3 Ru1 71.21(18)
C4 C3 C2 107.7(3)
C4 C3 H3 126.1
Ru1 C4 H4 123.5
C3 C4 Ru1 70.87(17)
C3 C4 H4 126.0
C3 C4 C5 108.0(3)
C5 C4 Ru1 71.23(18)
C5 C4 H4 126.0
Ru1 C5 H5 123.8
C1 C5 Ru1 70.93(19)
C1 C5 C4 108.0(3)
C1 C5 H5 126.0
C4 C5 Ru1 70.93(18)
C4 C5 H5 126.0
N1 C6 Ru1 126.9(2)
C7 C6 Ru1 72.91(16)
C7 C6 N1 118.5(3)
C11 C6 Ru1 72.61(18)
C11 C6 N1 118.3(3)
C11 C6 C7 123.1(3)
Ru1 C7 H7 130.3
C6 C7 Ru1 69.76(17)
C6 C7 H7 120.9
C6 C7 C8 118.2(3)
C8 C7 Ru1 71.46(17)
C8 C7 H7 120.9
Ru1 C8 H8 130.3
C7 C8 Ru1 71.51(17)
C7 C8 H8 119.9
C7 C8 C9 120.2(3)
C9 C8 Ru1 70.85(17)
C9 C8 H8 119.9
Ru1 C9 H9 129.3
C8 C9 Ru1 71.68(17)
C8 C9 H9 119.9
C10 C9 Ru1 71.54(18)
C10 C9 C8 120.2(3)
C10 C9 H9 119.9
Ru1 C10 H10 130.2
C9 C10 Ru1 71.21(17)
C9 C10 H10 119.8
C9 C10 C11 120.3(3)
C11 C10 Ru1 71.33(18)
C11 C10 H10 119.8
Ru1 C11 H11 129.9
C6 C11 Ru1 70.02(17)
C6 C11 C10 118.0(3)
C6 C11 H11 121.0
C10 C11 Ru1 71.33(18)
C10 C11 H11 121.0
F1 P1 F5 88.77(12)
F2 P1 F1 90.02(14)
F2 P1 F4 177.94(15)
F2 P1 F5 89.14(14)
F3 P1 F1 91.04(14)
F3 P1 F2 90.44(15)
F3 P1 F4 91.14(15)
F3 P1 F5 179.54(15)
F3 P1 F6 91.70(14)
F4 P1 F1 88.64(14)
F4 P1 F5 89.27(13)
F6 P1 F1 176.85(15)
F6 P1 F2 91.51(16)
F6 P1 F4 89.76(16)
F6 P1 F5 88.50(13)

loop_
_geom_bond_atom_site_label_1
_geom_bond_atom_site_label_2
_geom_bond_distance
Ru1 C1 2.183(3)
Ru1 C2 2.170(3)
Ru1 C3 2.181(3)
Ru1 C4 2.185(3)
Ru1 C5 2.189(3)
Ru1 C6 2.179(3)
Ru1 C7 2.220(3)
Ru1 C8 2.220(3)
Ru1 C9 2.209(3)
Ru1 C10 2.213(3)
Ru1 C11 2.213(3)
O1 N1 1.223(4)
O2 N1 1.217(4)
N1 C6 1.484(4)
C1 H1 0.9500
C1 C2 1.414(6)
C1 C5 1.411(6)
C2 H2 0.9500
C2 C3 1.419(5)
C3 H3 0.9500
C3 C4 1.419(5)
C4 H4 0.9500
C4 C5 1.419(5)
C5 H5 0.9500
C6 C7 1.409(4)
C6 C11 1.407(5)
C7 H7 0.9500
C7 C8 1.410(4)
C8 H8 0.9500
C8 C9 1.423(5)
C9 H9 0.9500
C9 C10 1.412(5)
C10 H10 0.9500
C10 C11 1.417(5)
C11 H11 0.9500
P1 F1 1.604(2)
P1 F2 1.592(3)
P1 F3 1.585(2)
P1 F4 1.599(3)
P1 F5 1.615(2)
P1 F6 1.590(2)

loop_
_geom_torsion_atom_site_label_1
_geom_torsion_atom_site_label_2
_geom_torsion_atom_site_label_3
_geom_torsion_atom_site_label_4
_geom_torsion
O1 N1 C6 Ru1 -109.0(3)
O2 N1 C6 Ru1 72.7(4)
C7 C6 N1 O1 -19.6(4)
C7 C6 N1 O2 162.1(3)
C11 C6 N1 O1 162.1(3)
C11 C6 N1 O2 -16.2(4)
